data_7002543
loop_
_publ_author_name
'Lin, Ya-Chi'
'Yu, Kuo-Hsuan'
'Huang, Shou-Ling'
'Liu, Yi-Hung'
'Wang, Yu'
'Liu, Shiuh-Tzung'
'Chen, Jwu-Ting'

_publ_section_title
;
 Alternating ethylene-norbornene copolymerization catalyzed by cationic
 organopalladium complexes bearing hemilabile bidentate ligands of
 \a-amino-pyridines
;
_journal_issue 41
_journal_name_full 'Dalton Transactions'
_journal_page_first 9058
_journal_page_last 9067
_journal_paper_doi 10.1039/b912068h
_journal_year 2009
_chemical_formula_sum 'C20 H29 Cl N2 Pd'
_chemical_formula_weight 439.30
_chemical_name_systematic
;
?
;
_space_group_IT_number 15
_symmetry_cell_setting monoclinic
_symmetry_space_group_name_Hall '-C 2yc'
_symmetry_space_group_name_H-M 'C 1 2/c 1'
_atom_sites_solution_hydrogens geom
_atom_sites_solution_primary direct
_atom_sites_solution_secondary difmap
_audit_creation_method SHELXL-97
_cell_angle_alpha 90.00
_cell_angle_beta 93.3690(11)
_cell_angle_gamma 90.00
_cell_formula_units_Z 8
_cell_length_a 24.5827(4)
_cell_length_b 9.6041(2)
_cell_length_c 17.4202(3)
_cell_measurement_reflns_used 24291
_cell_measurement_temperature 295(2)
_cell_measurement_theta_max 27.5
_cell_measurement_theta_min 1
_cell_volume 4105.71(13)
_computing_cell_refinement 'HKL Denzo & Scalepack (Otwinowski & Minor)'
_computing_data_collection 'COLLECT (Nonius BV)'
_computing_data_reduction 'HKL Denzo & Scalepack (Otwinowski & Minor)'
_computing_molecular_graphics SHELXTL
_computing_publication_material SHELXTL
_computing_structure_refinement 'SHELXL-97 (Sheldrick, 1997)'
_computing_structure_solution 'SHELXS-97 (Sheldrick, 1990)'
_diffrn_ambient_temperature 295(2)
_diffrn_measured_fraction_theta_full 0.990
_diffrn_measured_fraction_theta_max 0.990
_diffrn_measurement_method CCD
_diffrn_radiation_monochromator graphite
_diffrn_radiation_source 'fine-focus sealed tube'
_diffrn_radiation_type MoK\a
_diffrn_radiation_wavelength 0.71073
_diffrn_reflns_av_R_equivalents 0.0273
_diffrn_reflns_av_sigmaI/netI 0.0342
_diffrn_reflns_limit_h_max 31
_diffrn_reflns_limit_h_min -31
_diffrn_reflns_limit_k_max 12
_diffrn_reflns_limit_k_min -12
_diffrn_reflns_limit_l_max 22
_diffrn_reflns_limit_l_min -21
_diffrn_reflns_number 12879
_diffrn_reflns_theta_full 27.48
_diffrn_reflns_theta_max 27.48
_diffrn_reflns_theta_min 1.66
_exptl_absorpt_coefficient_mu 1.038
_exptl_absorpt_correction_T_max 0.857
_exptl_absorpt_correction_T_min 0.821
_exptl_absorpt_correction_type multi-scan
_exptl_absorpt_process_details
;
multi-scan from symmetry-related measurements
Sortav (Blessing 1995)
;
_exptl_crystal_colour yellow
_exptl_crystal_density_diffrn 1.421
_exptl_crystal_density_method 'not measured'
_exptl_crystal_description plate
_exptl_crystal_F_000 1808
_exptl_crystal_size_max 0.20
_exptl_crystal_size_mid 0.20
_exptl_crystal_size_min 0.15
_refine_diff_density_max 0.493
_refine_diff_density_min -0.491
_refine_diff_density_rms 0.066
_refine_ls_extinction_coef 0.00100(11)
_refine_ls_extinction_expression Fc^*^=kFc[1+0.001xFc^2^\l^3^/sin(2\q)]^-1/4^
_refine_ls_extinction_method SHELXL
_refine_ls_goodness_of_fit_ref 1.019
_refine_ls_hydrogen_treatment mixed
_refine_ls_matrix_type full
_refine_ls_number_parameters 222
_refine_ls_number_reflns 4667
_refine_ls_number_restraints 0
_refine_ls_restrained_S_all 1.019
_refine_ls_R_factor_all 0.0506
_refine_ls_R_factor_gt 0.0313
_refine_ls_shift/su_max 0.001
_refine_ls_shift/su_mean 0.000
_refine_ls_structure_factor_coef Fsqd
_refine_ls_weighting_details 'calc w=1/[\s^2^(Fo^2^)+(0.0350P)^2^+4.2986P] where P=(Fo^2^+2Fc^2^)/3'
_refine_ls_weighting_scheme calc
_refine_ls_wR_factor_gt 0.0715
_refine_ls_wR_factor_ref 0.0798
_reflns_number_gt 3560
_reflns_number_total 4667
_reflns_threshold_expression >2sigma(I)
_cod_data_source_file b912068h.txt
_cod_data_source_block ic10704
_cod_depositor_comments
;
The following automatic conversions were performed:
'_symmetry_cell_setting' value 'Monoclinic' changed to 'monoclinic'
according to '/home/saulius/struct/CIF-dictionaries/cif_core.dic'
dictionary named 'cif_core.dic' version 2.4.1 from 2010-06-29.

Automatic conversion script
Id: cif_fix_enum 1527 2010-12-29 10:47:43Z saulius 
;
_cod_original_sg_symbol_H-M C2/c
_cod_database_code 7002543

loop_
_symmetry_equiv_pos_as_xyz
'x, y, z'
'-x, y, -z+1/2'
'x+1/2, y+1/2, z'
'-x+1/2, y+1/2, -z+1/2'
'-x, -y, -z'
'x, -y, z-1/2'
'-x+1/2, -y+1/2, -z'
'x+1/2, -y+1/2, z-1/2'

loop_
_atom_site_label
_atom_site_type_symbol
_atom_site_fract_x
_atom_site_fract_y
_atom_site_fract_z
_atom_site_U_iso_or_equiv
_atom_site_adp_type
_atom_site_occupancy
_atom_site_symmetry_multiplicity
_atom_site_calc_flag
_atom_site_refinement_flags
_atom_site_disorder_assembly
_atom_site_disorder_group
Pd1 Pd 0.186068(7) 0.256836(18) 0.447298(11) 0.03533(9) Uani 1 1 d . . .
Cl1 Cl 0.24027(3) 0.35886(8) 0.35891(4) 0.0539(2) Uani 1 1 d . . .
N1 N 0.19934(8) 0.0475(2) 0.41565(12) 0.0391(5) Uani 1 1 d . . .
N2 N 0.13839(8) 0.1572(2) 0.52691(13) 0.0334(5) Uani 1 1 d . . .
C1 C 0.16614(10) 0.4537(2) 0.48600(16) 0.0391(6) Uani 1 1 d . . .
H1A H 0.1418 0.4452 0.5269 0.059 Uiso 1 1 calc R . .
H1B H 0.1487 0.5058 0.4444 0.059 Uiso 1 1 calc R . .
H1C H 0.1987 0.5010 0.5046 0.059 Uiso 1 1 calc R . .
C2 C 0.23156(11) 0.0048(3) 0.36050(16) 0.0492(7) Uani 1 1 d . . .
H2A H 0.2479 0.0712 0.3306 0.059 Uiso 1 1 calc R . .
C3 C 0.24115(12) -0.1341(3) 0.34675(17) 0.0547(8) Uani 1 1 d . . .
H3A H 0.2634 -0.1608 0.3080 0.066 Uiso 1 1 calc R . .
C4 C 0.21749(13) -0.2318(3) 0.39075(18) 0.0543(8) Uani 1 1 d . . .
H4A H 0.2237 -0.3261 0.3827 0.065 Uiso 1 1 calc R . .
C5 C 0.18432(11) -0.1891(3) 0.44739(16) 0.0481(7) Uani 1 1 d . . .
H5A H 0.1680 -0.2546 0.4780 0.058 Uiso 1 1 calc R . .
C6 C 0.17536(10) -0.0489(3) 0.45842(14) 0.0364(6) Uani 1 1 d . . .
C7 C 0.13565(10) 0.0013(2) 0.51601(15) 0.0376(6) Uani 1 1 d . . .
H7A H 0.0990 -0.0198 0.4939 0.045 Uiso 1 1 calc R . .
C8 C 0.14172(12) -0.0740(3) 0.59274(17) 0.0530(7) Uani 1 1 d . . .
H8A H 0.1156 -0.0382 0.6265 0.079 Uiso 1 1 calc R . .
H8B H 0.1778 -0.0595 0.6154 0.079 Uiso 1 1 calc R . .
H8C H 0.1356 -0.1718 0.5849 0.079 Uiso 1 1 calc R . .
C9 C 0.08537(10) 0.2194(2) 0.53944(15) 0.0354(5) Uani 1 1 d . . .
C10 C 0.04629(10) 0.2244(3) 0.47736(16) 0.0398(6) Uani 1 1 d . . .
C11 C -0.00426(12) 0.2836(3) 0.49017(19) 0.0519(7) Uani 1 1 d . . .
H11A H -0.0309 0.2862 0.4501 0.062 Uiso 1 1 calc R . .
C12 C -0.01569(12) 0.3379(3) 0.5601(2) 0.0606(8) Uani 1 1 d . . .
H12A H -0.0497 0.3769 0.5672 0.073 Uiso 1 1 calc R . .
C13 C 0.02343(11) 0.3343(3) 0.61984(18) 0.0537(7) Uani 1 1 d . . .
H13A H 0.0155 0.3720 0.6671 0.064 Uiso 1 1 calc R . .
C14 C 0.07470(10) 0.2757(3) 0.61155(16) 0.0418(6) Uani 1 1 d . . .
C15 C 0.05621(11) 0.1741(3) 0.39650(15) 0.0447(6) Uani 1 1 d . . .
H15A H 0.0928 0.1331 0.3977 0.054 Uiso 1 1 calc R . .
C16 C 0.05471(14) 0.2925(4) 0.33937(18) 0.0635(9) Uani 1 1 d . . .
H16A H 0.0806 0.3624 0.3564 0.095 Uiso 1 1 calc R . .
H16B H 0.0188 0.3323 0.3354 0.095 Uiso 1 1 calc R . .
H16C H 0.0638 0.2581 0.2900 0.095 Uiso 1 1 calc R . .
C17 C 0.01529(13) 0.0604(4) 0.3699(2) 0.0687(9) Uani 1 1 d . . .
H17A H 0.0224 0.0314 0.3188 0.103 Uiso 1 1 calc R . .
H17B H -0.0211 0.0966 0.3704 0.103 Uiso 1 1 calc R . .
H17C H 0.0190 -0.0179 0.4041 0.103 Uiso 1 1 calc R . .
C18 C 0.11492(12) 0.2776(4) 0.68132(18) 0.0581(8) Uani 1 1 d . . .
H18A H 0.1494 0.2380 0.6659 0.070 Uiso 1 1 calc R . .
C19 C 0.12615(16) 0.4271(5) 0.7092(2) 0.0946(14) Uani 1 1 d . . .
H19A H 0.1517 0.4255 0.7531 0.142 Uiso 1 1 calc R . .
H19B H 0.0927 0.4692 0.7232 0.142 Uiso 1 1 calc R . .
H19C H 0.1411 0.4801 0.6687 0.142 Uiso 1 1 calc R . .
C20 C 0.09473(15) 0.1876(5) 0.74632(19) 0.0814(11) Uani 1 1 d . . .
H20A H 0.0876 0.0949 0.7277 0.122 Uiso 1 1 calc R . .
H20B H 0.0618 0.2268 0.7641 0.122 Uiso 1 1 calc R . .
H20C H 0.1221 0.1847 0.7880 0.122 Uiso 1 1 calc R . .
H2 H 0.1592(10) 0.167(3) 0.5623(14) 0.032(7) Uiso 1 1 d . . .

loop_
_atom_site_aniso_label
_atom_site_aniso_U_11
_atom_site_aniso_U_22
_atom_site_aniso_U_33
_atom_site_aniso_U_23
_atom_site_aniso_U_13
_atom_site_aniso_U_12
Pd1 0.03257(13) 0.03050(13) 0.04368(14) 0.00182(8) 0.00876(8) -0.00184(8)
Cl1 0.0502(4) 0.0549(4) 0.0583(4) 0.0125(4) 0.0173(3) -0.0067(3)
N1 0.0369(11) 0.0348(11) 0.0465(12) -0.0005(10) 0.0089(9) 0.0023(9)
N2 0.0292(11) 0.0309(11) 0.0401(12) -0.0019(9) 0.0027(9) -0.0003(9)
C1 0.0416(14) 0.0175(11) 0.0596(17) -0.0016(11) 0.0144(12) -0.0066(10)
C2 0.0484(16) 0.0520(17) 0.0486(16) -0.0019(13) 0.0150(13) 0.0056(13)
C3 0.0546(18) 0.0581(19) 0.0527(17) -0.0117(15) 0.0137(14) 0.0113(15)
C4 0.063(2) 0.0390(16) 0.0608(19) -0.0113(14) 0.0006(15) 0.0098(14)
C5 0.0540(18) 0.0343(14) 0.0565(18) -0.0003(13) 0.0069(14) 0.0032(12)
C6 0.0350(13) 0.0317(13) 0.0423(14) -0.0017(11) 0.0009(10) 0.0020(10)
C7 0.0337(13) 0.0286(12) 0.0508(15) 0.0030(11) 0.0056(11) -0.0036(10)
C8 0.0576(18) 0.0432(16) 0.0597(18) 0.0120(14) 0.0169(14) -0.0005(14)
C9 0.0292(12) 0.0308(12) 0.0470(15) 0.0009(11) 0.0083(10) -0.0010(10)
C10 0.0362(14) 0.0341(13) 0.0494(15) 0.0032(11) 0.0048(11) -0.0009(11)
C11 0.0362(15) 0.0534(17) 0.066(2) 0.0032(15) -0.0003(13) 0.0081(13)
C12 0.0424(17) 0.0574(19) 0.083(2) -0.0027(17) 0.0139(16) 0.0155(15)
C13 0.0466(16) 0.0533(18) 0.0631(19) -0.0122(15) 0.0190(14) 0.0040(14)
C14 0.0355(14) 0.0423(14) 0.0483(15) -0.0050(12) 0.0101(11) -0.0013(11)
C15 0.0396(14) 0.0469(16) 0.0474(16) 0.0018(13) 0.0010(12) -0.0015(12)
C16 0.070(2) 0.072(2) 0.0482(18) 0.0103(17) -0.0046(15) -0.0068(18)
C17 0.061(2) 0.068(2) 0.077(2) -0.0135(19) 0.0011(17) -0.0115(17)
C18 0.0427(16) 0.082(2) 0.0509(17) -0.0193(16) 0.0115(13) -0.0036(15)
C19 0.083(3) 0.110(3) 0.092(3) -0.048(3) 0.012(2) -0.026(2)
C20 0.074(2) 0.118(3) 0.052(2) 0.001(2) 0.0027(17) -0.001(2)

loop_
_atom_type_symbol
_atom_type_description
_atom_type_scat_dispersion_real
_atom_type_scat_dispersion_imag
_atom_type_scat_source
C C 0.0033 0.0016 'International Tables Vol C Tables 4.2.6.8 and 6.1.1.4'
H H 0.0000 0.0000 'International Tables Vol C Tables 4.2.6.8 and 6.1.1.4'
N N 0.0061 0.0033 'International Tables Vol C Tables 4.2.6.8 and 6.1.1.4'
Cl Cl 0.1484 0.1585 'International Tables Vol C Tables 4.2.6.8 and 6.1.1.4'
Pd Pd -0.9988 1.0072 'International Tables Vol C Tables 4.2.6.8 and 6.1.1.4'

loop_
_geom_angle_atom_site_label_1
_geom_angle_atom_site_label_2
_geom_angle_atom_site_label_3
_geom_angle
_geom_angle_site_symmetry_1
_geom_angle_site_symmetry_3
_geom_angle_publ_flag
C1 Pd1 N2 92.80(9) . . ?
C1 Pd1 N1 173.46(8) . . ?
N2 Pd1 N1 80.77(8) . . ?
C1 Pd1 Cl1 89.23(7) . . ?
N2 Pd1 Cl1 177.87(6) . . ?
N1 Pd1 Cl1 97.21(6) . . ?
C2 N1 C6 118.8(2) . . ?
C2 N1 Pd1 125.63(19) . . ?
C6 N1 Pd1 115.49(16) . . ?
C9 N2 C7 112.97(19) . . ?
C9 N2 Pd1 116.74(15) . . ?
C7 N2 Pd1 113.04(15) . . ?
C9 N2 H2 112.4(19) . . ?
C7 N2 H2 104(2) . . ?
Pd1 N2 H2 95.9(19) . . ?
Pd1 C1 H1A 109.5 . . ?
Pd1 C1 H1B 109.5 . . ?
H1A C1 H1B 109.5 . . ?
Pd1 C1 H1C 109.5 . . ?
H1A C1 H1C 109.5 . . ?
H1B C1 H1C 109.5 . . ?
N1 C2 C3 122.2(3) . . ?
N1 C2 H2A 118.9 . . ?
C3 C2 H2A 118.9 . . ?
C4 C3 C2 119.0(3) . . ?
C4 C3 H3A 120.5 . . ?
C2 C3 H3A 120.5 . . ?
C3 C4 C5 119.2(3) . . ?
C3 C4 H4A 120.4 . . ?
C5 C4 H4A 120.4 . . ?
C4 C5 C6 119.7(3) . . ?
C4 C5 H5A 120.1 . . ?
C6 C5 H5A 120.1 . . ?
N1 C6 C5 121.0(2) . . ?
N1 C6 C7 117.8(2) . . ?
C5 C6 C7 121.1(2) . . ?
N2 C7 C6 111.84(19) . . ?
N2 C7 C8 111.1(2) . . ?
C6 C7 C8 113.4(2) . . ?
N2 C7 H7A 106.7 . . ?
C6 C7 H7A 106.7 . . ?
C8 C7 H7A 106.7 . . ?
C7 C8 H8A 109.5 . . ?
C7 C8 H8B 109.5 . . ?
H8A C8 H8B 109.5 . . ?
C7 C8 H8C 109.5 . . ?
H8A C8 H8C 109.5 . . ?
H8B C8 H8C 109.5 . . ?
C10 C9 C14 121.3(2) . . ?
C10 C9 N2 118.3(2) . . ?
C14 C9 N2 120.3(2) . . ?
C11 C10 C9 117.7(3) . . ?
C11 C10 C15 118.0(2) . . ?
C9 C10 C15 124.2(2) . . ?
C12 C11 C10 121.9(3) . . ?
C12 C11 H11A 119.1 . . ?
C10 C11 H11A 119.1 . . ?
C11 C12 C13 119.5(3) . . ?
C11 C12 H12A 120.2 . . ?
C13 C12 H12A 120.2 . . ?
C12 C13 C14 121.8(3) . . ?
C12 C13 H13A 119.1 . . ?
C14 C13 H13A 119.1 . . ?
C13 C14 C9 117.7(3) . . ?
C13 C14 C18 117.4(3) . . ?
C9 C14 C18 124.9(2) . . ?
C16 C15 C10 111.8(3) . . ?
C16 C15 C17 110.3(2) . . ?
C10 C15 C17 111.5(2) . . ?
C16 C15 H15A 107.7 . . ?
C10 C15 H15A 107.7 . . ?
C17 C15 H15A 107.7 . . ?
C15 C16 H16A 109.5 . . ?
C15 C16 H16B 109.5 . . ?
H16A C16 H16B 109.5 . . ?
C15 C16 H16C 109.5 . . ?
H16A C16 H16C 109.5 . . ?
H16B C16 H16C 109.5 . . ?
C15 C17 H17A 109.5 . . ?
C15 C17 H17B 109.5 . . ?
H17A C17 H17B 109.5 . . ?
C15 C17 H17C 109.5 . . ?
H17A C17 H17C 109.5 . . ?
H17B C17 H17C 109.5 . . ?
C14 C18 C20 111.1(3) . . ?
C14 C18 C19 111.1(3) . . ?
C20 C18 C19 110.7(3) . . ?
C14 C18 H18A 107.9 . . ?
C20 C18 H18A 107.9 . . ?
C19 C18 H18A 107.9 . . ?
C18 C19 H19A 109.5 . . ?
C18 C19 H19B 109.5 . . ?
H19A C19 H19B 109.5 . . ?
C18 C19 H19C 109.5 . . ?
H19A C19 H19C 109.5 . . ?
H19B C19 H19C 109.5 . . ?
C18 C20 H20A 109.5 . . ?
C18 C20 H20B 109.5 . . ?
H20A C20 H20B 109.5 . . ?
C18 C20 H20C 109.5 . . ?
H20A C20 H20C 109.5 . . ?
H20B C20 H20C 109.5 . . ?

loop_
_geom_bond_atom_site_label_1
_geom_bond_atom_site_label_2
_geom_bond_distance
_geom_bond_site_symmetry_2
_geom_bond_publ_flag
Pd1 C1 2.075(2) . ?
Pd1 N2 2.098(2) . ?
Pd1 N1 2.115(2) . ?
Pd1 Cl1 2.3124(7) . ?
N1 C2 1.345(3) . ?
N1 C6 1.346(3) . ?
N2 C9 1.462(3) . ?
N2 C7 1.511(3) . ?
N2 H2 0.78(2) . ?
C1 H1A 0.9600 . ?
C1 H1B 0.9600 . ?
C1 H1C 0.9600 . ?
C2 C3 1.378(4) . ?
C2 H2A 0.9300 . ?
C3 C4 1.363(4) . ?
C3 H3A 0.9300 . ?
C4 C5 1.379(4) . ?
C4 H4A 0.9300 . ?
C5 C6 1.380(4) . ?
C5 H5A 0.9300 . ?
C6 C7 1.519(3) . ?
C7 C8 1.519(4) . ?
C7 H7A 0.9800 . ?
C8 H8A 0.9600 . ?
C8 H8B 0.9600 . ?
C8 H8C 0.9600 . ?
C9 C10 1.404(4) . ?
C9 C14 1.406(4) . ?
C10 C11 1.396(4) . ?
C10 C15 1.522(4) . ?
C11 C12 1.370(4) . ?
C11 H11A 0.9300 . ?
C12 C13 1.375(4) . ?
C12 H12A 0.9300 . ?
C13 C14 1.396(4) . ?
C13 H13A 0.9300 . ?
C14 C18 1.521(4) . ?
C15 C16 1.511(4) . ?
C15 C17 1.538(4) . ?
C15 H15A 0.9800 . ?
C16 H16A 0.9600 . ?
C16 H16B 0.9600 . ?
C16 H16C 0.9600 . ?
C17 H17A 0.9600 . ?
C17 H17B 0.9600 . ?
C17 H17C 0.9600 . ?
C18 C20 1.530(5) . ?
C18 C19 1.536(5) . ?
C18 H18A 0.9800 . ?
C19 H19A 0.9600 . ?
C19 H19B 0.9600 . ?
C19 H19C 0.9600 . ?
C20 H20A 0.9600 . ?
C20 H20B 0.9600 . ?
C20 H20C 0.9600 . ?
